data_2221423
loop_
_publ_author_name
'Wang, Cun-Kuan'
'Li, Xiao-Yan'

_publ_section_title
;
 Poly[\m-chlorido-[\m~4~-5-(4-pyridyl)tetrazolato]dicopper(I)]
;
_journal_coeditor_code LH2752
_journal_issue 4
_journal_name_full 'Acta Crystallographica Section E'
_journal_page_first m363
_journal_paper_doi 10.1107/S1600536809006564
_journal_volume 65
_journal_year 2009
_chemical_formula_iupac '[Cu2 Cl (C6 H4 N5)]'
_chemical_formula_moiety 'C6 H4 Cl Cu2 N5'
_chemical_formula_sum 'C6 H4 Cl Cu2 N5'
_chemical_formula_weight 308.67
_chemical_name_systematic
;
Poly[\m-chlorido-[\m~4~-5-(4-pyridyl)tetrazolato]dicopper(I)]
;
_space_group_IT_number 9
_symmetry_cell_setting monoclinic
_symmetry_space_group_name_Hall 'C -2yc'
_symmetry_space_group_name_H-M 'C 1 c 1'
_atom_sites_solution_hydrogens geom
_atom_sites_solution_primary direct
_atom_sites_solution_secondary difmap
_cell_angle_alpha 90.00
_cell_angle_beta 102.923(2)
_cell_angle_gamma 90.00
_cell_formula_units_Z 4
_cell_length_a 19.6899(7)
_cell_length_b 3.64790(10)
_cell_length_c 11.6337(3)
_cell_measurement_reflns_used 1367
_cell_measurement_temperature 298(2)
_cell_measurement_theta_max 27.76
_cell_measurement_theta_min 2.12
_cell_volume 814.45(4)
_computing_cell_refinement 'SAINT (Bruker, 2003)'
_computing_data_collection 'APEX2 (Bruker, 2003)'
_computing_data_reduction 'SAINT (Bruker, 2003)'
_computing_molecular_graphics 'SHELXTL (Sheldrick, 2008)'
_computing_publication_material 'SHELXL97 (Sheldrick, 2008)'
_computing_structure_refinement 'SHELXL97 (Sheldrick, 2008)'
_computing_structure_solution 'SHELXS97 (Sheldrick, 2008)'
_diffrn_ambient_temperature 273(2)
_diffrn_detector_area_resol_mean 8.40
_diffrn_measured_fraction_theta_full 0.990
_diffrn_measured_fraction_theta_max 0.990
_diffrn_measurement_device_type 'Bruker SMART CCD APEXII'
_diffrn_measurement_method \w
_diffrn_radiation_monochromator graphite
_diffrn_radiation_source 'fine-focus sealed tube'
_diffrn_radiation_type MoK\a
_diffrn_radiation_wavelength 0.71073
_diffrn_reflns_av_R_equivalents 0.0266
_diffrn_reflns_av_sigmaI/netI 0.0355
_diffrn_reflns_limit_h_max 25
_diffrn_reflns_limit_h_min -21
_diffrn_reflns_limit_k_max 4
_diffrn_reflns_limit_k_min -4
_diffrn_reflns_limit_l_max 15
_diffrn_reflns_limit_l_min -15
_diffrn_reflns_number 3752
_diffrn_reflns_theta_full 27.76
_diffrn_reflns_theta_max 27.76
_diffrn_reflns_theta_min 2.12
_diffrn_standards_decay_% 0
_diffrn_standards_interval_count 0
_diffrn_standards_number 0
_exptl_absorpt_coefficient_mu 5.504
_exptl_absorpt_correction_T_max 0.269
_exptl_absorpt_correction_T_min 0.230
_exptl_absorpt_correction_type multi-scan
_exptl_absorpt_process_details '(SADABS; Sheldrick, 1996)'
_exptl_crystal_colour yellow
_exptl_crystal_density_diffrn 2.517
_exptl_crystal_density_method 'not measured'
_exptl_crystal_description block
_exptl_crystal_F_000 600
_exptl_crystal_size_max 0.30
_exptl_crystal_size_mid 0.26
_exptl_crystal_size_min 0.24
_refine_diff_density_max 0.712
_refine_diff_density_min -0.714
_refine_ls_abs_structure_details 'Flack (1983), 621 Friedel pairs'
_refine_ls_abs_structure_Flack 0.19(3)
_refine_ls_extinction_method none
_refine_ls_goodness_of_fit_ref 1.110
_refine_ls_hydrogen_treatment constr
_refine_ls_matrix_type full
_refine_ls_number_parameters 128
_refine_ls_number_reflns 1572
_refine_ls_number_restraints 2
_refine_ls_restrained_S_all 1.109
_refine_ls_R_factor_all 0.0361
_refine_ls_R_factor_gt 0.0274
_refine_ls_shift/su_max 0.000
_refine_ls_shift/su_mean 0.000
_refine_ls_structure_factor_coef Fsqd
_refine_ls_weighting_details 'calc w=1/[\s^2^(Fo^2^)+(0.0547P)^2^] where P=(Fo^2^+2Fc^2^)/3'
_refine_ls_weighting_scheme calc
_refine_ls_wR_factor_gt 0.0659
_refine_ls_wR_factor_ref 0.0915
_reflns_number_gt 1415
_reflns_number_total 1572
_reflns_threshold_expression I>2\s(I)
_cod_data_source_file lh2752.cif
_cod_data_source_block I
_cod_depositor_comments
;
The following automatic conversions were performed:
'_symmetry_cell_setting' value 'Monoclinic' changed to 'monoclinic'
according to '/home/saulius/struct/CIF-dictionaries/cif_core.dic'
dictionary named 'cif_core.dic' version 2.4.1 from 2010-06-29.

Automatic conversion script
Id: cif_fix_enum 1527 2010-12-29 10:47:43Z saulius 

The following automatic conversions were performed:

'_symmetry_cell_setting' value 'Monoclinic' changed to 'monoclinic'
according to /home/saulius/struct/CIF-dictionaries/cif_core.dic
dictionary named 'cif_core.dic' version 2.4.1 from 2010-06-29.

Automatic conversion script
Id: cif_fix_values 1715 2011-07-08 13:25:40Z adriana 
;
_cod_original_sg_symbol_H-M 'C c'
_cod_database_code 2221423
_cod_database_fobs_code 2221423

loop_
_symmetry_equiv_pos_as_xyz
'x, y, z'
'x, -y, z+1/2'
'x+1/2, y+1/2, z'
'x+1/2, -y+1/2, z+1/2'

loop_
_atom_site_type_symbol
_atom_site_label
_atom_site_fract_x
_atom_site_fract_y
_atom_site_fract_z
_atom_site_U_iso_or_equiv
_atom_site_adp_type
_atom_site_calc_flag
_atom_site_refinement_flags
_atom_site_occupancy
_atom_site_disorder_assembly
_atom_site_disorder_group
Cu Cu1 0.17283(4) 0.9867(2) 0.16168(5) 0.0302(2) Uani d . 1 . .
Cu Cu2 0.07924(5) 0.1504(3) 0.34304(8) 0.0341(2) Uani d . 1 . .
Cl Cl1 0.08796(8) 0.4991(4) 0.16267(13) 0.0264(3) Uani d . 1 . .
N N1 0.2207(2) 0.9667(13) 0.3361(4) 0.0188(9) Uani d . 1 . .
N N2 0.1753(3) 1.0294(14) 0.4064(5) 0.0209(9) Uani d . 1 . .
N N3 0.2072(3) 0.9615(14) 0.5171(4) 0.0219(10) Uani d . 1 . .
N N4 0.2723(3) 0.8552(15) 0.5223(4) 0.0232(10) Uani d . 1 . .
N N5 0.4827(2) 0.6742(14) 0.3528(4) 0.0215(10) Uani d . 1 . .
C C1 0.4640(3) 0.5674(16) 0.4514(6) 0.0234(12) Uani d . 1 . .
H H1A 0.4971 0.4535 0.5101 0.028 Uiso calc R 1 . .
C C2 0.3980(3) 0.6184(16) 0.4700(5) 0.0203(11) Uani d . 1 . .
H H2A 0.3876 0.5450 0.5407 0.024 Uiso calc R 1 . .
C C3 0.4326(3) 0.8253(16) 0.2677(5) 0.0230(11) Uani d . 1 . .
H H3A 0.4446 0.9003 0.1985 0.028 Uiso calc R 1 . .
C C4 0.3644(3) 0.8755(16) 0.2771(5) 0.0203(11) Uani d . 1 . .
H H4A 0.3312 0.9704 0.2145 0.024 Uiso calc R 1 . .
C C5 0.3469(3) 0.7798(14) 0.3829(5) 0.0176(10) Uani d . 1 . .
C C6 0.2791(3) 0.8611(16) 0.4091(5) 0.0173(10) Uani d . 1 . .

loop_
_atom_site_aniso_label
_atom_site_aniso_U_11
_atom_site_aniso_U_22
_atom_site_aniso_U_33
_atom_site_aniso_U_12
_atom_site_aniso_U_13
_atom_site_aniso_U_23
Cu1 0.0279(4) 0.0496(4) 0.0144(3) -0.0021(4) 0.0076(3) 0.0018(3)
Cu2 0.0125(3) 0.0561(5) 0.0334(4) 0.0066(4) 0.0042(3) 0.0033(4)
Cl1 0.0223(7) 0.0274(6) 0.0276(8) -0.0018(5) 0.0016(6) 0.0035(5)
N1 0.012(2) 0.032(2) 0.012(2) 0.0020(18) 0.0023(17) 0.0003(18)
N2 0.013(2) 0.036(2) 0.014(2) 0.0013(19) 0.0042(16) -0.001(2)
N3 0.017(2) 0.038(3) 0.011(2) 0.0014(19) 0.0038(18) -0.0001(18)
N4 0.018(2) 0.040(3) 0.011(2) 0.004(2) 0.0035(18) 0.001(2)
N5 0.014(2) 0.028(2) 0.022(2) 0.0037(19) 0.0043(19) -0.0005(19)
C1 0.016(3) 0.028(3) 0.025(3) 0.006(2) 0.001(2) 0.006(2)
C2 0.019(3) 0.030(3) 0.012(3) 0.002(2) 0.003(2) 0.002(2)
C3 0.017(3) 0.034(3) 0.018(3) 0.002(2) 0.005(2) -0.001(2)
C4 0.021(3) 0.028(3) 0.012(3) 0.004(2) 0.002(2) -0.002(2)
C5 0.012(2) 0.023(2) 0.017(3) 0.002(2) 0.002(2) -0.0028(19)
C6 0.014(2) 0.024(2) 0.012(2) 0.000(2) 0.0001(19) -0.002(2)

loop_
_atom_type_symbol
_atom_type_description
_atom_type_scat_dispersion_real
_atom_type_scat_dispersion_imag
_atom_type_scat_source
C C 0.0033 0.0016 'International Tables Vol C Tables 4.2.6.8 and 6.1.1.4'
H H 0.0000 0.0000 'International Tables Vol C Tables 4.2.6.8 and 6.1.1.4'
N N 0.0061 0.0033 'International Tables Vol C Tables 4.2.6.8 and 6.1.1.4'
Cl Cl 0.1484 0.1585 'International Tables Vol C Tables 4.2.6.8 and 6.1.1.4'
Cu Cu 0.3201 1.2651 'International Tables Vol C Tables 4.2.6.8 and 6.1.1.4'

loop_
_geom_angle_atom_site_label_1
_geom_angle_atom_site_label_2
_geom_angle_atom_site_label_3
_geom_angle_site_symmetry_1
_geom_angle_site_symmetry_3
_geom_angle
_geom_angle_publ_flag
N3 Cu1 N1 2_574 . 133.4(2) y
N3 Cu1 Cl1 2_574 . 116.27(15) y
N1 Cu1 Cl1 . . 97.70(14) y
N3 Cu1 Cl1 2_574 1_565 106.89(15) y
N1 Cu1 Cl1 . 1_565 100.51(13) y
Cl1 Cu1 Cl1 . 1_565 94.90(6) y
N2 Cu2 N5 1_545 3_445 152.3(2) y
N2 Cu2 Cl1 1_545 . 101.13(17) y
N5 Cu2 Cl1 3_445 . 106.30(16) y
Cu1 Cl1 Cu2 . . 123.48(7) y
Cu1 Cl1 Cu1 . 1_545 94.90(6) y
Cu2 Cl1 Cu1 . 1_545 78.17(5) y
C6 N1 N2 . . 104.9(5) ?
C6 N1 Cu1 . . 142.2(4) ?
N2 N1 Cu1 . . 111.9(4) ?
N3 N2 N1 . . 108.7(5) ?
N3 N2 Cu2 . 1_565 128.9(4) ?
N1 N2 Cu2 . 1_565 122.1(4) ?
N2 N3 N4 . . 110.1(4) ?
N2 N3 Cu1 . 2_575 129.6(4) ?
N4 N3 Cu1 . 2_575 120.3(4) ?
N3 N4 C6 . . 104.8(4) ?
C1 N5 C3 . . 116.8(5) ?
C1 N5 Cu2 . 3 120.1(4) ?
C3 N5 Cu2 . 3 122.9(4) ?
N5 C1 C2 . . 123.1(5) ?
N5 C1 H1A . . 118.5 ?
C2 C1 H1A . . 118.5 ?
C1 C2 C5 . . 119.8(5) ?
C1 C2 H2A . . 120.1 ?
C5 C2 H2A . . 120.1 ?
N5 C3 C4 . . 124.0(5) ?
N5 C3 H3A . . 118.0 ?
C4 C3 H3A . . 118.0 ?
C3 C4 C5 . . 118.2(5) ?
C3 C4 H4A . . 120.9 ?
C5 C4 H4A . . 120.9 ?
C2 C5 C4 . . 117.9(5) ?
C2 C5 C6 . . 118.6(5) ?
C4 C5 C6 . . 123.4(5) ?
N1 C6 N4 . . 111.5(5) ?
N1 C6 C5 . . 128.8(5) ?
N4 C6 C5 . . 119.6(5) ?

loop_
_geom_bond_atom_site_label_1
_geom_bond_atom_site_label_2
_geom_bond_site_symmetry_2
_geom_bond_distance
_geom_bond_publ_flag
Cu1 N3 2_574 1.958(5) y
Cu1 N1 . 2.038(5) y
Cu1 Cl1 . 2.4422(15) y
Cu1 Cl1 1_565 2.5090(16) y
Cu2 N2 1_545 1.921(5) y
Cu2 N5 3_445 1.931(4) y
Cu2 Cl1 . 2.4923(18) y
Cl1 Cu1 1_545 2.5090(16) ?
N1 C6 . 1.325(7) ?
N1 N2 . 1.360(7) ?
N2 N3 . 1.323(7) ?
N2 Cu2 1_565 1.921(5) ?
N3 N4 . 1.327(7) ?
N3 Cu1 2_575 1.958(5) ?
N4 C6 . 1.354(7) ?
N5 C1 . 1.339(8) ?
N5 C3 . 1.349(7) ?
N5 Cu2 3 1.931(4) ?
C1 C2 . 1.377(8) ?
C1 H1A . 0.9300 ?
C2 C5 . 1.389(8) ?
C2 H2A . 0.9300 ?
C3 C4 . 1.383(8) ?
C3 H3A . 0.9300 ?
C4 C5 . 1.395(8) ?
C4 H4A . 0.9300 ?
C5 C6 . 1.464(7) ?
